data_4346169
loop_
_publ_author_name
'Fujinami, Takeshi'
'Nishi, Koshiro'
'Hamada, Daisuke'
'Murakami, Keishiro'
'Matsumoto, Naohide'
'Iijima, Seiichiro'
'Kojima, Masaaki'
'Sunatsuki, Yukinari'

_publ_section_title
;
 Scan Rate Dependent Spin Crossover Iron(II) Complex with Two Different
 Relaxations and Thermal Hysteresis fac-[Fe(II)(HL(n-Pr))3]Cl&#x00B7;PF6
 (HL(n-Pr) = 2-Methylimidazol-4-yl-methylideneamino-n-propyl).
;
_journal_issue 15
_journal_name_full 'Inorganic chemistry'
_journal_page_first 7291
_journal_page_last 7300
_journal_paper_doi 10.1021/acs.inorgchem.5b00701
_journal_volume 54
_journal_year 2015
_chemical_formula_moiety 'C24 H39 Cl F6 Fe N9 P'
_chemical_formula_sum 'C24 H39 Cl F6 Fe N9 P'
_chemical_formula_weight 689.90
_space_group_IT_number 2
_space_group_name_Hall '-P 1'
_space_group_name_H-M_alt 'P -1'
_symmetry_cell_setting triclinic
_symmetry_Int_Tables_number 2
_symmetry_space_group_name_Hall '-P 1'
_symmetry_space_group_name_H-M 'P -1'
_atom_sites_solution_hydrogens geom
_atom_sites_solution_primary direct
_atom_sites_solution_secondary difmap
_cell_angle_alpha 85.370(4)
_cell_angle_beta 69.861(4)
_cell_angle_gamma 83.818(4)
_cell_formula_units_Z 2
_cell_length_a 10.4175(17)
_cell_length_b 12.6237(18)
_cell_length_c 12.750(2)
_cell_measurement_reflns_used 5416
_cell_measurement_temperature 120
_cell_measurement_theta_max 27.47
_cell_measurement_theta_min 3.11
_cell_volume 1563.3(4)
_computing_cell_refinement 'RAPID AUTO'
_computing_data_collection 'RAPID AUTO (Rigaku, ????)'
_computing_data_reduction 'RAPID AUTO'
_computing_molecular_graphics 'CrystalStructure 4.0'
_computing_publication_material 'CrystalStructure 4.0 (Rigaku, 2010)'
_computing_structure_refinement 'CRYSTALS (Carruthers, et al., 1999)'
_computing_structure_solution 'SIR2004 (Burla, et al., 2005)'
_diffrn_ambient_temperature 120
_diffrn_detector_area_resol_mean 10.000
_diffrn_measured_fraction_theta_full 0.929
_diffrn_measured_fraction_theta_max 0.929
_diffrn_measurement_device_type 'Rigaku R-AXIS RAPID'
_diffrn_measurement_method \w
_diffrn_radiation_type 'Mo K\a'
_diffrn_radiation_wavelength 0.71075
_diffrn_reflns_av_R_equivalents 0.0989
_diffrn_reflns_limit_h_max 13
_diffrn_reflns_limit_h_min -13
_diffrn_reflns_limit_k_max 14
_diffrn_reflns_limit_k_min -16
_diffrn_reflns_limit_l_max 16
_diffrn_reflns_limit_l_min -16
_diffrn_reflns_number 14005
_diffrn_reflns_theta_full 27.49
_diffrn_reflns_theta_max 27.48
_diffrn_standards_number 0
_exptl_absorpt_coefficient_mu 0.686
_exptl_absorpt_correction_T_max 0.901
_exptl_absorpt_correction_T_min 0.086
_exptl_absorpt_correction_type multi-scan
_exptl_absorpt_process_details 'ABSCOR (Rigaku, 1995)'
_exptl_crystal_colour red
_exptl_crystal_density_diffrn 1.465
_exptl_crystal_density_method 'not measured'
_exptl_crystal_description block
_exptl_crystal_F_000 716.00
_exptl_crystal_size_max 0.265
_exptl_crystal_size_mid 0.230
_exptl_crystal_size_min 0.152
_refine_diff_density_max 2.770
_refine_diff_density_min -0.933
_refine_ls_extinction_method none
_refine_ls_goodness_of_fit_ref 1.001
_refine_ls_hydrogen_treatment constr
_refine_ls_number_parameters 418
_refine_ls_number_reflns 3929
_refine_ls_R_factor_gt 0.1012
_refine_ls_shift/su_max 0.000
_refine_ls_structure_factor_coef Fsqd
_refine_ls_weighting_details 'w = 1/[0.0078Fo^2^ + 1.0000\s(Fo^2^)]/(4Fo^2^)'
_refine_ls_weighting_scheme calc
_refine_ls_wR_factor_ref 0.2324
_reflns_number_gt 3929
_reflns_number_total 6673
_reflns_threshold_expression F^2^>2.0\s(F^2^)
_cod_data_source_file ic5b00701_si_001.cif
_cod_data_source_block n-PrClPF6-115K-120K-0.1K
_cod_original_cell_volume 1563.3(5)
_cod_database_code 4346169

loop_
_symmetry_equiv_pos_site_id
_symmetry_equiv_pos_as_xyz
1 +X,+Y,+Z
2 -X,-Y,-Z

loop_
_atom_site_label
_atom_site_type_symbol
_atom_site_fract_x
_atom_site_fract_y
_atom_site_fract_z
_atom_site_U_iso_or_equiv
_atom_site_adp_type
_atom_site_occupancy
_atom_site_symmetry_multiplicity
_atom_site_calc_flag
_atom_site_refinement_flags
Fe1 Fe 0.37999(10) 0.23242(8) 0.25703(8) 0.0218(3) Uani 1.0 2 d .
Cl1 Cl 0.14008(18) 0.37335(13) 0.82944(15) 0.0268(5) Uani 1.0 2 d .
P1 P 0.2455(2) 0.75721(16) 0.41831(18) 0.0306(6) Uani 1.0 2 d .
F1 F 0.1264(5) 0.7365(4) 0.5351(4) 0.0431(14) Uani 1.0 2 d .
F2 F 0.3636(5) 0.7793(5) 0.3026(4) 0.0503(16) Uani 1.0 2 d .
F3 F 0.3245(5) 0.8154(4) 0.4825(4) 0.0421(14) Uani 1.0 2 d .
F4 F 0.1655(5) 0.6996(4) 0.3557(4) 0.0419(14) Uani 1.0 2 d .
F5 F 0.1649(5) 0.8690(4) 0.4013(4) 0.0425(14) Uani 1.0 2 d .
F6 F 0.3235(5) 0.6463(4) 0.4365(5) 0.0527(17) Uani 1.0 2 d .
N1 N 0.1112(7) 0.4693(5) 0.1761(5) 0.0283(17) Uani 1.0 2 d .
N2 N 0.2578(6) 0.3481(5) 0.2160(5) 0.0229(16) Uani 1.0 2 d .
N3 N 0.4456(6) 0.2135(5) 0.0936(5) 0.0228(16) Uani 1.0 2 d .
N4 N 0.2028(7) 0.2755(5) 0.6003(6) 0.0304(18) Uani 1.0 2 d .
N5 N 0.2952(6) 0.2504(5) 0.4217(5) 0.0237(16) Uani 1.0 2 d .
N6 N 0.2321(6) 0.1343(5) 0.2889(5) 0.0252(17) Uani 1.0 2 d .
N7 N 0.6855(7) 0.4300(5) 0.2359(5) 0.0293(18) Uani 1.0 2 d .
N8 N 0.5294(6) 0.3230(5) 0.2436(5) 0.0214(16) Uani 1.0 2 d .
N9 N 0.5096(6) 0.1218(5) 0.2925(5) 0.0216(15) Uani 1.0 2 d .
C1 C 0.0945(8) 0.4490(6) 0.3756(6) 0.029(2) Uani 1.0 2 d .
C2 C 0.1553(8) 0.4205(6) 0.2585(6) 0.027(2) Uani 1.0 2 d .
C3 C 0.1871(8) 0.4259(6) 0.0785(7) 0.032(3) Uani 1.0 2 d .
C4 C 0.2790(8) 0.3510(6) 0.1005(6) 0.026(2) Uani 1.0 2 d .
C5 C 0.3842(8) 0.2744(6) 0.0361(6) 0.027(2) Uani 1.0 2 d .
C6 C 0.5571(8) 0.1371(6) 0.0280(7) 0.031(2) Uani 1.0 2 d .
C7 C 0.6986(8) 0.1731(6) 0.0059(7) 0.034(3) Uani 1.0 2 d .
C8 C 0.7250(9) 0.2791(7) -0.0591(7) 0.041(3) Uani 1.0 2 d .
C9 C 0.3954(8) 0.3862(6) 0.4995(7) 0.032(3) Uani 1.0 2 d .
C10 C 0.3018(8) 0.3045(6) 0.5030(6) 0.0243(19) Uani 1.0 2 d .
C11 C 0.1310(8) 0.2006(6) 0.5798(7) 0.029(2) Uani 1.0 2 d .
C12 C 0.1864(8) 0.1858(6) 0.4700(7) 0.028(2) Uani 1.0 2 d .
C13 C 0.1565(7) 0.1242(6) 0.3931(6) 0.0254(19) Uani 1.0 2 d .
C14 C 0.1914(8) 0.0784(7) 0.2103(6) 0.029(2) Uani 1.0 2 d .
C15 C 0.0641(8) 0.1372(7) 0.1899(7) 0.033(3) Uani 1.0 2 d .
C16 C 0.0284(9) 0.0872(9) 0.1011(8) 0.053(3) Uani 1.0 2 d .
C17 C 0.4876(8) 0.5147(6) 0.1852(7) 0.033(3) Uani 1.0 2 d .
C18 C 0.5641(8) 0.4217(6) 0.2200(6) 0.027(2) Uani 1.0 2 d .
C19 C 0.7302(8) 0.3310(6) 0.2706(6) 0.030(2) Uani 1.0 2 d .
C20 C 0.6331(8) 0.2665(6) 0.2747(6) 0.025(2) Uani 1.0 2 d .
C21 C 0.6171(8) 0.1534(6) 0.3011(6) 0.028(2) Uani 1.0 2 d .
C22 C 0.4817(8) 0.0076(6) 0.3222(7) 0.031(3) Uani 1.0 2 d .
C23 C 0.6021(8) -0.0718(6) 0.3174(7) 0.034(2) Uani 1.0 2 d .
C24 C 0.7033(9) -0.0857(6) 0.2009(7) 0.038(3) Uani 1.0 2 d .
H1 H 0.0396 0.5227 0.1867 0.0360 Uiso 1.0 2 calc R
H2 H 0.1869 0.3027 0.6698 0.0375 Uiso 1.0 2 calc R
H3 H 0.7308 0.4918 0.2237 0.0363 Uiso 1.0 2 calc R
H4 H 0.0837 0.3857 0.4238 0.0343 Uiso 1.0 2 calc R
H5 H 0.1530 0.4935 0.3930 0.0344 Uiso 1.0 2 calc R
H6 H 0.0064 0.4872 0.3866 0.0343 Uiso 1.0 2 calc R
H7 H 0.1794 0.4445 0.0087 0.0397 Uiso 1.0 2 calc R
H8 H 0.4055 0.2696 -0.0405 0.0345 Uiso 1.0 2 calc R
H9 H 0.5484 0.0694 0.0707 0.0372 Uiso 1.0 2 calc R
H10 H 0.5436 0.1288 -0.0423 0.0371 Uiso 1.0 2 calc R
H11 H 0.7659 0.1189 -0.0358 0.0423 Uiso 1.0 2 calc R
H12 H 0.7101 0.1792 0.0775 0.0422 Uiso 1.0 2 calc R
H13 H 0.8115 0.3011 -0.0616 0.0486 Uiso 1.0 2 calc R
H14 H 0.7267 0.2715 -0.1339 0.0487 Uiso 1.0 2 calc R
H15 H 0.6528 0.3318 -0.0234 0.0486 Uiso 1.0 2 calc R
H16 H 0.3835 0.4450 0.4501 0.0407 Uiso 1.0 2 calc R
H17 H 0.3756 0.4112 0.5730 0.0408 Uiso 1.0 2 calc R
H18 H 0.4884 0.3552 0.4725 0.0408 Uiso 1.0 2 calc R
H19 H 0.0584 0.1667 0.6308 0.0339 Uiso 1.0 2 calc R
H20 H 0.0862 0.0789 0.4164 0.0298 Uiso 1.0 2 calc R
H21 H 0.1715 0.0073 0.2426 0.0352 Uiso 1.0 2 calc R
H22 H 0.2691 0.0735 0.1413 0.0351 Uiso 1.0 2 calc R
H23 H 0.0830 0.2102 0.1640 0.0405 Uiso 1.0 2 calc R
H24 H -0.0143 0.1373 0.2586 0.0404 Uiso 1.0 2 calc R
H25 H 0.0080 0.0151 0.1256 0.0691 Uiso 1.0 2 calc R
H26 H -0.0504 0.1265 0.0900 0.0691 Uiso 1.0 2 calc R
H27 H 0.1043 0.0873 0.0320 0.0691 Uiso 1.0 2 calc R
H28 H 0.3981 0.5267 0.2403 0.0410 Uiso 1.0 2 calc R
H29 H 0.5370 0.5767 0.1764 0.0409 Uiso 1.0 2 calc R
H30 H 0.4785 0.5014 0.1151 0.0410 Uiso 1.0 2 calc R
H31 H 0.8092 0.3133 0.2887 0.0360 Uiso 1.0 2 calc R
H32 H 0.6794 0.1083 0.3249 0.0338 Uiso 1.0 2 calc R
H33 H 0.4417 -0.0136 0.2696 0.0395 Uiso 1.0 2 calc R
H34 H 0.4151 0.0043 0.3972 0.0395 Uiso 1.0 2 calc R
H35 H 0.5663 -0.1395 0.3487 0.0390 Uiso 1.0 2 calc R
H36 H 0.6479 -0.0463 0.3639 0.0391 Uiso 1.0 2 calc R
H37 H 0.7821 -0.1310 0.2041 0.0467 Uiso 1.0 2 calc R
H38 H 0.6605 -0.1176 0.1570 0.0467 Uiso 1.0 2 calc R
H39 H 0.7316 -0.0174 0.1671 0.0467 Uiso 1.0 2 calc R

loop_
_atom_site_aniso_label
_atom_site_aniso_U_11
_atom_site_aniso_U_22
_atom_site_aniso_U_33
_atom_site_aniso_U_12
_atom_site_aniso_U_13
_atom_site_aniso_U_23
Fe1 0.0255(6) 0.0230(6) 0.0208(6) 0.0005(5) -0.0129(5) -0.0043(5)
Cl1 0.0324(10) 0.0275(10) 0.0251(10) -0.0010(8) -0.0147(8) -0.0064(8)
P1 0.0329(11) 0.0288(11) 0.0355(12) -0.0034(9) -0.0178(10) -0.0023(10)
F1 0.041(3) 0.054(3) 0.033(3) -0.009(3) -0.012(3) 0.003(3)
F2 0.041(3) 0.073(4) 0.040(3) -0.019(3) -0.013(3) -0.010(3)
F3 0.048(3) 0.051(3) 0.037(3) -0.018(3) -0.023(3) -0.000(3)
F4 0.040(3) 0.039(3) 0.055(4) -0.011(3) -0.025(3) -0.006(3)
F5 0.061(4) 0.022(3) 0.051(3) 0.004(3) -0.029(3) -0.004(2)
F6 0.054(4) 0.039(3) 0.076(4) 0.012(3) -0.038(3) -0.011(3)
N1 0.031(4) 0.030(4) 0.029(4) 0.001(3) -0.017(3) -0.006(3)
N2 0.028(4) 0.023(3) 0.020(3) 0.006(3) -0.010(3) -0.013(3)
N3 0.022(3) 0.025(3) 0.020(3) 0.001(3) -0.006(3) -0.006(3)
N4 0.036(4) 0.034(4) 0.024(4) 0.009(3) -0.015(3) -0.009(3)
N5 0.025(3) 0.024(3) 0.025(4) 0.003(3) -0.012(3) -0.008(3)
N6 0.030(4) 0.023(3) 0.028(4) 0.005(3) -0.018(3) -0.007(3)
N7 0.035(4) 0.028(4) 0.028(4) -0.006(3) -0.012(3) -0.009(3)
N8 0.029(4) 0.020(3) 0.016(3) -0.002(3) -0.007(3) -0.006(3)
N9 0.023(3) 0.020(3) 0.020(3) 0.006(3) -0.007(3) -0.007(3)
C1 0.036(5) 0.024(4) 0.026(4) 0.007(4) -0.013(4) -0.004(4)
C2 0.029(4) 0.030(4) 0.027(4) -0.006(4) -0.014(4) -0.009(4)
C3 0.037(5) 0.028(4) 0.034(5) -0.000(4) -0.017(4) 0.000(4)
C4 0.034(4) 0.029(4) 0.023(4) -0.003(4) -0.019(4) 0.002(4)
C5 0.040(5) 0.028(4) 0.018(4) -0.012(4) -0.014(4) -0.001(4)
C6 0.040(5) 0.026(4) 0.028(5) -0.001(4) -0.012(4) -0.008(4)
C7 0.031(5) 0.038(5) 0.038(5) 0.003(4) -0.017(4) -0.003(4)
C8 0.038(5) 0.047(5) 0.037(5) -0.006(4) -0.009(4) -0.002(5)
C9 0.043(5) 0.029(4) 0.030(5) 0.002(4) -0.019(4) -0.015(4)
C10 0.030(4) 0.023(4) 0.023(4) 0.003(4) -0.014(4) -0.004(4)
C11 0.030(4) 0.035(5) 0.019(4) -0.003(4) -0.007(4) -0.000(4)
C12 0.028(4) 0.033(4) 0.030(5) -0.003(4) -0.018(4) 0.003(4)
C13 0.017(4) 0.029(4) 0.028(4) -0.000(3) -0.008(4) 0.005(4)
C14 0.030(4) 0.035(5) 0.022(4) -0.002(4) -0.009(4) -0.005(4)
C15 0.035(5) 0.042(5) 0.024(4) -0.002(4) -0.014(4) -0.003(4)
C16 0.040(6) 0.088(8) 0.045(6) -0.002(5) -0.032(5) -0.010(6)
C17 0.041(5) 0.024(4) 0.037(5) -0.004(4) -0.018(4) -0.004(4)
C18 0.027(4) 0.036(5) 0.020(4) 0.001(4) -0.010(4) -0.008(4)
C19 0.026(4) 0.038(5) 0.026(4) 0.008(4) -0.012(4) -0.009(4)
C20 0.027(4) 0.031(4) 0.026(4) -0.001(4) -0.017(4) -0.012(4)
C21 0.025(4) 0.033(5) 0.027(4) -0.002(4) -0.010(4) -0.003(4)
C22 0.038(5) 0.027(4) 0.034(5) 0.004(4) -0.020(4) -0.004(4)
C23 0.035(5) 0.028(4) 0.035(5) -0.006(4) -0.010(4) 0.013(4)
C24 0.042(5) 0.024(4) 0.051(6) -0.001(4) -0.021(4) -0.001(4)

loop_
_atom_type_symbol
_atom_type_description
_atom_type_scat_dispersion_real
_atom_type_scat_dispersion_imag
_atom_type_scat_source
C C 0.0033 0.0016
;
International Tables for Crystallography
(1992, Vol. C, Tables 4.2.6.8 and 6.1.1.4)
;
H H 0.0000 0.0000
;
International Tables for Crystallography
(1992, Vol. C, Table 6.1.1.4)
;
N N 0.0061 0.0033
;
International Tables for Crystallography
(1992, Vol. C, Tables 4.2.6.8 and 6.1.1.4)
;
Fe Fe 0.3463 0.8444
;
International Tables for Crystallography
(1992, Vol. C, Tables 4.2.6.8 and 6.1.1.4)
;
Cl Cl 0.1484 0.1585
;
International Tables for Crystallography
(1992, Vol. C, Tables 4.2.6.8 and 6.1.1.4)
;
P P 0.1023 0.0942
;
International Tables for Crystallography
(1992, Vol. C, Tables 4.2.6.8 and 6.1.1.4)
;
F F 0.0171 0.0103
;
International Tables for Crystallography
(1992, Vol. C, Tables 4.2.6.8 and 6.1.1.4)
;

loop_
_geom_angle_atom_site_label_1
_geom_angle_atom_site_label_2
_geom_angle_atom_site_label_3
_geom_angle
_geom_angle_publ_flag
N2 Fe1 N3 81.7(3) yes
N2 Fe1 N5 94.9(3) yes
N2 Fe1 N6 89.0(3) yes
N2 Fe1 N8 95.9(3) yes
N2 Fe1 N9 176.9(3) yes
N3 Fe1 N5 174.4(3) yes
N3 Fe1 N6 93.7(3) yes
N3 Fe1 N8 92.3(3) yes
N3 Fe1 N9 96.8(3) yes
N5 Fe1 N6 81.7(3) yes
N5 Fe1 N8 92.6(3) yes
N5 Fe1 N9 86.8(3) yes
N6 Fe1 N8 172.8(3) yes
N6 Fe1 N9 93.8(3) yes
N8 Fe1 N9 81.4(3) yes
F1 P1 F2 179.3(3) yes
F1 P1 F3 89.4(3) yes
F1 P1 F4 90.0(3) yes
F1 P1 F5 89.5(3) yes
F1 P1 F6 89.8(3) yes
F2 P1 F3 90.2(3) yes
F2 P1 F4 90.4(3) yes
F2 P1 F5 89.9(3) yes
F2 P1 F6 90.8(3) yes
F3 P1 F4 179.4(3) yes
F3 P1 F5 89.8(3) yes
F3 P1 F6 90.3(4) yes
F4 P1 F5 90.0(3) yes
F4 P1 F6 89.9(3) yes
F5 P1 F6 179.2(3) yes
C2 N1 C3 108.4(7) yes
Fe1 N2 C2 143.0(6) yes
Fe1 N2 C4 111.0(5) yes
C2 N2 C4 105.8(7) yes
Fe1 N3 C5 116.7(5) yes
Fe1 N3 C6 128.1(5) yes
C5 N3 C6 115.1(6) yes
C10 N4 C11 109.3(7) yes
Fe1 N5 C10 142.4(5) yes
Fe1 N5 C12 111.5(6) yes
C10 N5 C12 106.1(6) yes
Fe1 N6 C13 114.9(6) yes
Fe1 N6 C14 129.1(5) yes
C13 N6 C14 115.9(7) yes
C18 N7 C19 108.3(7) yes
Fe1 N8 C18 142.2(6) yes
Fe1 N8 C20 111.5(5) yes
C18 N8 C20 106.2(7) yes
Fe1 N9 C21 116.6(5) yes
Fe1 N9 C22 124.3(5) yes
C21 N9 C22 118.7(7) yes
N1 C2 N2 110.1(7) yes
N1 C2 C1 122.7(7) yes
N2 C2 C1 127.2(8) yes
N1 C3 C4 107.1(8) yes
N2 C4 C3 108.5(6) yes
N2 C4 C5 115.9(7) yes
C3 C4 C5 135.5(8) yes
N3 C5 C4 114.6(7) yes
N3 C6 C7 112.7(7) yes
C6 C7 C8 114.8(8) yes
N4 C10 N5 109.1(7) yes
N4 C10 C9 121.4(7) yes
N5 C10 C9 129.5(6) yes
N4 C11 C12 105.5(7) yes
N5 C12 C11 109.9(8) yes
N5 C12 C13 115.0(6) yes
C11 C12 C13 135.0(8) yes
N6 C13 C12 116.9(7) yes
N6 C14 C15 111.2(6) yes
C14 C15 C16 112.1(7) yes
N7 C18 N8 109.9(7) yes
N7 C18 C17 121.7(7) yes
N8 C18 C17 128.3(8) yes
N7 C19 C20 105.1(8) yes
N8 C20 C19 110.5(7) yes
N8 C20 C21 115.2(7) yes
C19 C20 C21 134.3(8) yes
N9 C21 C20 114.8(7) yes
N9 C22 C23 117.5(7) yes
C22 C23 C24 113.6(7) yes

loop_
_geom_bond_atom_site_label_1
_geom_bond_atom_site_label_2
_geom_bond_distance
_geom_bond_publ_flag
Fe1 N2 1.991(6) yes
Fe1 N3 1.982(6) yes
Fe1 N5 1.999(6) yes
Fe1 N6 1.993(7) yes
Fe1 N8 1.982(7) yes
Fe1 N9 1.972(6) yes
P1 F1 1.600(5) yes
P1 F2 1.589(5) yes
P1 F3 1.605(7) yes
P1 F4 1.595(7) yes
P1 F5 1.601(5) yes
P1 F6 1.583(6) yes
N1 C2 1.364(11) yes
N1 C3 1.347(10) yes
N2 C2 1.319(9) yes
N2 C4 1.409(10) yes
N3 C5 1.290(11) yes
N3 C6 1.483(9) yes
N4 C10 1.365(9) yes
N4 C11 1.360(12) yes
N5 C10 1.311(11) yes
N5 C12 1.402(10) yes
N6 C13 1.294(9) yes
N6 C14 1.467(12) yes
N7 C18 1.364(12) yes
N7 C19 1.379(10) yes
N8 C18 1.316(10) yes
N8 C20 1.384(10) yes
N9 C21 1.270(11) yes
N9 C22 1.494(9) yes
C1 C2 1.466(10) yes
C3 C4 1.355(11) yes
C4 C5 1.446(10) yes
C6 C7 1.516(12) yes
C7 C8 1.515(11) yes
C9 C10 1.482(12) yes
C11 C12 1.338(11) yes
C12 C13 1.432(13) yes
C14 C15 1.540(12) yes
C15 C16 1.508(15) yes
C17 C18 1.473(11) yes
C19 C20 1.350(12) yes
C20 C21 1.454(11) yes
C22 C23 1.505(11) yes
C23 C24 1.508(11) yes
N1 H1 0.930 no
N4 H2 0.930 no
N7 H3 0.930 no
C1 H4 0.960 no
C1 H5 0.960 no
C1 H6 0.960 no
C3 H7 0.930 no
C5 H8 0.930 no
C6 H9 0.970 no
C6 H10 0.970 no
C7 H11 0.970 no
C7 H12 0.970 no
C8 H13 0.960 no
C8 H14 0.960 no
C8 H15 0.960 no
C9 H16 0.960 no
C9 H17 0.960 no
C9 H18 0.960 no
C11 H19 0.930 no
C13 H20 0.930 no
C14 H21 0.970 no
C14 H22 0.970 no
C15 H23 0.970 no
C15 H24 0.970 no
C16 H25 0.960 no
C16 H26 0.960 no
C16 H27 0.960 no
C17 H28 0.960 no
C17 H29 0.960 no
C17 H30 0.960 no
C19 H31 0.930 no
C21 H32 0.930 no
C22 H33 0.970 no
C22 H34 0.970 no
C23 H35 0.970 no
C23 H36 0.970 no
C24 H37 0.960 no
C24 H38 0.960 no
C24 H39 0.960 no

loop_
_geom_contact_atom_site_label_1
_geom_contact_atom_site_label_2
_geom_contact_distance
_geom_contact_publ_flag
_geom_contact_site_symmetry_2
N2 C12 3.584(10) no .
N2 C13 3.489(9) no .
N2 C14 3.557(10) no .
N2 C17 3.258(11) no .
N2 C18 3.436(11) no .
N3 C8 3.051(10) no .
N3 C14 3.160(10) no .
N4 C13 3.572(11) no .
N5 C1 3.238(10) no .
N5 C2 3.430(11) no .
N5 C20 3.391(9) no .
N5 C21 3.313(9) no .
N5 C22 3.525(9) no .
N6 C4 3.451(9) no .
N6 C5 3.492(9) no .
N6 C22 3.043(11) no .
N8 C5 3.589(12) no .
N8 C7 3.522(10) no .
N8 C9 3.206(10) no .
N8 C10 3.348(8) no .
N9 C6 3.228(11) no .
N9 C7 3.548(10) no .
N9 C12 3.402(9) no .
N9 C13 3.451(9) no .
N9 C24 3.167(9) no .
C1 C10 3.423(12) no .
C1 C12 3.588(11) no .
C2 C5 3.516(10) no .
C2 C17 3.571(12) no .
C4 C15 3.556(11) no .
C5 C7 3.290(11) no .
C5 C8 3.339(12) no .
C5 C14 3.493(10) no .
C7 C20 3.530(12) no .
C7 C21 3.556(12) no .
C9 C18 3.404(10) no .
C9 C20 3.412(10) no .
C10 C13 3.486(12) no .
C13 C15 3.046(13) no .
C13 C22 3.390(10) no .
C18 C21 3.503(11) no .
C21 C23 2.850(11) no .
C21 C24 3.286(11) no .
Cl1 N1 3.128(7) no 2_566
Cl1 N4 3.095(7) no .
Cl1 N7 3.123(7) no 2_666
Cl1 C3 3.499(10) no 1_556
F1 C1 3.317(9) no 2_566
F1 C11 3.467(11) no 2_566
F1 C12 3.321(10) no 2_566
F1 C13 3.146(8) no 2_566
F1 C19 3.322(11) no 2_666
F2 C22 3.312(10) no 1_565
F2 C23 3.336(11) no 1_565
F3 C19 3.422(9) no 2_666
F3 C20 3.344(10) no 2_666
F3 C21 3.086(11) no 2_666
F3 C22 3.240(9) no 1_565
F3 C23 3.322(9) no 1_565
F4 C1 3.296(9) no .
F4 C8 3.551(10) no 2_665
F4 C11 3.063(9) no 2_566
F5 N6 3.578(7) no 1_565
F5 C11 3.220(10) no 2_566
F5 C12 3.576(9) no 2_566
F5 C13 3.207(9) no 1_565
F5 C13 3.467(8) no 2_566
F5 C14 3.413(9) no 1_565
F6 C9 3.383(9) no .
F6 C9 3.278(11) no 2_666
F6 C17 3.525(10) no .
N1 Cl1 3.128(7) no 2_566
N4 Cl1 3.095(7) no .
N4 C23 3.428(11) no 2_656
N6 F5 3.578(7) no 1_545
N7 Cl1 3.123(7) no 2_666
C1 F1 3.317(9) no 2_566
C1 F4 3.296(9) no .
C1 C1 3.378(10) no 2_566
C3 Cl1 3.499(10) no 1_554
C8 F4 3.551(10) no 2_665
C9 F6 3.383(9) no .
C9 F6 3.278(11) no 2_666
C11 F1 3.467(11) no 2_566
C11 F4 3.063(9) no 2_566
C11 F5 3.220(10) no 2_566
C12 F1 3.321(10) no 2_566
C12 F5 3.576(9) no 2_566
C13 F1 3.146(8) no 2_566
C13 F5 3.207(9) no 1_545
C13 F5 3.467(8) no 2_566
C14 F5 3.413(9) no 1_545
C17 F6 3.525(10) no .
C19 F1 3.322(11) no 2_666
C19 F3 3.422(9) no 2_666
C20 F3 3.344(10) no 2_666
C21 F3 3.086(11) no 2_666
C22 F2 3.312(10) no 1_545
C22 F3 3.240(9) no 1_545
C23 F2 3.336(11) no 1_545
C23 F3 3.322(9) no 1_545
C23 N4 3.428(11) no 2_656

loop_
_geom_hbond_atom_site_label_D
_geom_hbond_atom_site_label_H
_geom_hbond_atom_site_label_A
_geom_hbond_site_symmetry_A
_geom_hbond_distance_DA
_geom_hbond_distance_DH
_geom_hbond_distance_HA
_geom_hbond_angle_DHA
_geom_hbond_publ_flag
N1 H1 Cl1 2_566 3.128(7) 0.930 2.227 162.9 no
N4 H2 Cl1 . 3.095(7) 0.930 2.167 176.4 no
N7 H3 Cl1 2_666 3.123(7) 0.930 2.202 171.0 no
